data_2102378
loop_
_publ_author_name
'Marsh, Richard E.'

_publ_section_title
;
 Space group <i>Cc</i>: an update
;
_journal_issue 2
_journal_name_full 'Acta Crystallographica Section B'
_journal_page_first 252
_journal_page_last 253
_journal_paper_doi 10.1107/S0108768104003878
_journal_volume 60
_journal_year 2004
_chemical_formula_moiety 'C12 H12 Cr, C12 H9 Fe O4, H2 O'
_chemical_formula_sum 'C24 H23 Cr Fe O5'
_space_group_crystal_system monoclinic
_space_group_IT_number 15
_symmetry_space_group_name_H-M 'C 1 2/c 1'
_audit_creation_method CRYM
_cell_angle_alpha 90
_cell_angle_beta 90.48
_cell_angle_gamma 90
_cell_formula_units_Z 8
_cell_length_a 34.1020
_cell_length_b 8.4310
_cell_length_c 14.3750
_cell_volume 4132.868
_cod_data_source_file bk0142.cif
_cod_data_source_block MECTAP
_cod_depositor_comments
;
 Adding the _cell_formula_units_Z data item.

 Antanas Vaitkus,
 2017-08-05

  Added moiety chemical formula from Marsh (2004) paper.
  The summary chemical formula is calculated from moiety formula using
  AdHocParser
  (svn://www.crystallography.net/cod-tools/trunk/Formulae/AdHocParser.yp,
  revision 1441.)

  Andrius Merkys
  2013-11-11
;
_cod_original_sg_symbol_H-M C2/c
_cod_database_code 2102378

loop_
_atom_site_label
_atom_site_type_symbol
_atom_site_fract_x
_atom_site_fract_y
_atom_site_fract_z
Fe1 Fe 0.11997 -0.25320 -0.36353
C1 C 0.14345 -0.06835 -0.43340
C2 C 0.16790 -0.20410 -0.43990
H1 H 0.17530 -0.25465 -0.49455
C3 C 0.17920 -0.24905 -0.34835
H2 H 0.19525 -0.33425 -0.33250
C4 C 0.16170 -0.14115 -0.28525
H3 H 0.16425 -0.14325 -0.22080
C5 C 0.13960 -0.02950 -0.33780
H4 H 0.12515 0.05440 -0.31385
C6 C 0.12675 0.01660 -0.51205
O1 O 0.13430 -0.02000 -0.59320
O2 O 0.10295 0.13255 -0.49110
H5 H 0.09040 -0.20230 -0.05575
C7 C 0.08775 -0.37730 -0.27220
C8 C 0.06295 -0.27270 -0.32300
H6 H 0.04750 -0.19300 -0.29795
C9 C 0.06600 -0.31120 -0.41880
H7 H 0.05285 -0.26115 -0.46750
C10 C 0.09265 -0.43965 -0.42720
H8 H 0.10005 -0.48845 -0.48235
C11 C 0.10605 -0.48045 -0.33655
H9 H 0.12375 -0.56070 -0.32190
C12 C 0.09705 -0.36355 -0.17070
O3 O 0.12360 -0.43995 -0.13580
O4 O 0.07465 -0.26670 -0.12710
Cr1 Cr 0.50000 0.31333 0.25000
C25 C 0.51745 0.22160 0.11815
H19 H 0.53925 0.16235 0.10180
C26 C 0.48345 0.14585 0.14650
H20 H 0.48255 0.03590 0.14910
C27 C 0.45090 0.23430 0.17095
H21 H 0.42820 0.18360 0.18990
C28 C 0.45225 0.39855 0.16710
H22 H 0.43045 0.45770 0.18345
C29 C 0.48620 0.47430 0.13875
H23 H 0.48710 0.58415 0.13615
C30 C 0.51880 0.38580 0.11425
H24 H 0.54150 0.43650 0.09530
Cr2 Cr 0.25000 0.25000 -0.50000
C37 C 0.20910 0.30465 -0.39290
H31 H 0.19605 0.23895 -0.35155
C38 C 0.24550 0.36670 -0.36920
H32 H 0.25685 0.34260 -0.31195
C39 C 0.26505 0.46490 -0.43100
H33 H 0.28945 0.50640 -0.41515
C40 C 0.24815 0.50090 -0.51655
H34 H 0.26120 0.56660 -0.55790
C41 C 0.21170 0.43885 -0.54025
H35 H 0.20040 0.46300 -0.59750
C42 C 0.19220 0.34065 -0.47840
H36 H 0.16785 0.29915 -0.49430
O9 O 0.16425 0.28595 -0.18730
